data_7022023
loop_
_publ_author_name
'Zhou, Qi'
'Yang, Fen'
'Liu, Dan'
'Peng, Yu'
'Li, Guanghua'
'Shi, Zhan'
'Feng, Shouhua'

_publ_section_title
;
 Synthesis, structures, and magnetic properties of a family of 3d-4f
 [Na2Fe6Ln2] complexes (Ln = Y, Gd and Dy): effect of ligands on the
 connection of inorganic subunits.
;
_journal_issue 4
_journal_name_full 'Dalton transactions (Cambridge, England : 2003)'
_journal_page_first 1039
_journal_page_last 1046
_journal_paper_doi 10.1039/c2dt31050c
_journal_volume 42
_journal_year 2013
_chemical_formula_moiety 'C100 H126 Fe6 Gd2 N16 Na2 O40'
_chemical_formula_sum 'C100 H126 Fe6 Gd2 N16 Na2 O40'
_chemical_formula_weight 2887.75
_chemical_melting_point ?
_chemical_name_systematic
;
?
;
_space_group_IT_number 14
_symmetry_cell_setting monoclinic
_symmetry_space_group_name_Hall '-P 2ybc'
_symmetry_space_group_name_H-M 'P 1 21/c 1'
_atom_sites_solution_hydrogens geom
_atom_sites_solution_primary direct
_atom_sites_solution_secondary difmap
_audit_creation_method SHELXL-97
_cell_angle_alpha 90.00
_cell_angle_beta 124.37(3)
_cell_angle_gamma 90.00
_cell_formula_units_Z 2
_cell_length_a 12.659(3)
_cell_length_b 35.205(7)
_cell_length_c 17.180(3)
_cell_measurement_reflns_used 10709
_cell_measurement_temperature 293(2)
_cell_measurement_theta_max 25.00
_cell_measurement_theta_min 8.18
_cell_volume 6320(3)
_computing_cell_refinement Process-auto
_computing_data_collection Process-auto
_computing_data_reduction Process-auto
_computing_molecular_graphics 'Diamond 3.0'
_computing_publication_material SHELXL
_computing_structure_refinement 'SHELXL-97 (Sheldrick, 1997)'
_computing_structure_solution 'SHELXS-97 (Sheldrick, 1990)'
_diffrn_ambient_temperature 293(2)
_diffrn_detector_area_resol_mean 10.0
_diffrn_measured_fraction_theta_full 0.962
_diffrn_measured_fraction_theta_max 0.962
_diffrn_measurement_device_type 'Rigaku RAXIS-RAPID'
_diffrn_measurement_method omega-scan
_diffrn_radiation_monochromator graphite
_diffrn_radiation_source 'fine-focus sealed tube'
_diffrn_radiation_type MoK\a
_diffrn_radiation_wavelength 0.71073
_diffrn_reflns_av_R_equivalents 0.0941
_diffrn_reflns_av_sigmaI/netI 0.0728
_diffrn_reflns_limit_h_max 14
_diffrn_reflns_limit_h_min -15
_diffrn_reflns_limit_k_max 41
_diffrn_reflns_limit_k_min -41
_diffrn_reflns_limit_l_max 20
_diffrn_reflns_limit_l_min -18
_diffrn_reflns_number 45745
_diffrn_reflns_theta_full 25.00
_diffrn_reflns_theta_max 25.00
_diffrn_reflns_theta_min 8.18
_diffrn_standards_decay_% 0
_diffrn_standards_interval_count 0
_diffrn_standards_interval_time 0
_diffrn_standards_number 0
_exptl_absorpt_coefficient_mu 1.792
_exptl_absorpt_correction_T_max 1.0000
_exptl_absorpt_correction_T_min 0.9241
_exptl_absorpt_correction_type empirical
_exptl_absorpt_process_details Process-auto
_exptl_crystal_colour black
_exptl_crystal_density_diffrn 1.518
_exptl_crystal_density_meas ?
_exptl_crystal_density_method 'not measured'
_exptl_crystal_description block
_exptl_crystal_F_000 2928
_exptl_crystal_size_max 0.27
_exptl_crystal_size_mid 0.26
_exptl_crystal_size_min 0.24
_refine_diff_density_max 1.432
_refine_diff_density_min -1.194
_refine_diff_density_rms 0.113
_refine_ls_extinction_method none
_refine_ls_goodness_of_fit_ref 1.071
_refine_ls_hydrogen_treatment constr
_refine_ls_matrix_type full
_refine_ls_number_parameters 877
_refine_ls_number_reflns 10709
_refine_ls_number_restraints 370
_refine_ls_restrained_S_all 1.070
_refine_ls_R_factor_all 0.1021
_refine_ls_R_factor_gt 0.0700
_refine_ls_shift/su_max 0.002
_refine_ls_shift/su_mean 0.000
_refine_ls_structure_factor_coef Fsqd
_refine_ls_weighting_details 'calc w=1/[\s^2^(Fo^2^)+(0.0839P)^2^+17.4650P] where P=(Fo^2^+2Fc^2^)/3'
_refine_ls_weighting_scheme calc
_refine_ls_wR_factor_gt 0.1677
_refine_ls_wR_factor_ref 0.1827
_reflns_number_gt 7495
_reflns_number_total 10709
_reflns_threshold_expression >2sigma(I)
_cod_data_source_file c2dt31050c.txt
_cod_data_source_block compound-5
_cod_depositor_comments
;
The following automatic conversions were performed:

'_chemical_melting_point' value 'not measured' was changed to '?' -
the value is undefined or not given.

Automatic conversion script
Id: cif_fix_values 1891 2012-01-12 08:04:46Z andrius 

The following automatic conversions were performed:

'_exptl_crystal_density_meas' value 'none' was changed to '?' - the
value is perceived as not measured.

Automatic conversion script
Id: cif_fix_values 3008 2015-01-20 13:52:24Z robertas 
;
_cod_original_cell_volume 6320(2)
_cod_original_sg_symbol_H-M P2(1)/c
_cod_database_code 7022023

loop_
_symmetry_equiv_pos_as_xyz
'x, y, z'
'-x, y+1/2, -z+1/2'
'-x, -y, -z'
'x, -y-1/2, z-1/2'

loop_
_atom_site_label
_atom_site_type_symbol
_atom_site_fract_x
_atom_site_fract_y
_atom_site_fract_z
_atom_site_U_iso_or_equiv
_atom_site_adp_type
_atom_site_occupancy
_atom_site_symmetry_multiplicity
_atom_site_calc_flag
_atom_site_refinement_flags
_atom_site_disorder_assembly
_atom_site_disorder_group
Gd1 Gd 0.51657(4) 0.974632(10) 0.40349(2) 0.04084(16) Uani 1 1 d . . .
Fe1 Fe 0.54418(12) 0.92587(3) 0.24487(8) 0.0470(3) Uani 1 1 d . A .
Fe2 Fe 0.75170(15) 0.86257(3) 0.29250(9) 0.0598(4) Uani 1 1 d . A .
Fe3 Fe 0.44891(17) 0.84245(4) 0.17062(11) 0.0764(5) Uani 1 1 d . . .
Na1 Na 0.6958(10) 0.77090(18) 0.3143(6) 0.0563(19) Uani 0.50 1 d P A 1
Na1' Na 0.6320(11) 0.7714(3) 0.2847(8) 0.082(4) Uani 0.50 1 d PU A 2
O1 O 0.4940(15) 0.7939(4) 0.2555(10) 0.060(3) Uani 0.50 1 d PU A 1
O1' O 0.4322(13) 0.7993(3) 0.2217(9) 0.049(3) Uani 0.50 1 d PU A 2
O2 O 0.4226(6) 0.89645(17) 0.1261(4) 0.0638(16) Uani 1 1 d . A .
O3 O 0.4175(6) 0.93224(16) 0.2735(4) 0.0532(14) Uani 1 1 d . . .
O4 O 0.5670(19) 0.7258(6) 0.3256(14) 0.088(6) Uani 0.50 1 d PU A 1
O4' O 0.495(2) 0.7326(3) 0.3066(11) 0.077(5) Uani 0.50 1 d P A 2
O5 O 0.8103(8) 0.82235(16) 0.3857(5) 0.078(2) Uani 1 1 d . . .
O6 O 0.6853(6) 0.91365(14) 0.2297(4) 0.0507(13) Uani 1 1 d . . .
O7 O 0.6576(5) 0.94903(13) 0.3700(3) 0.0433(12) Uani 1 1 d . . .
O8 O 0.873(2) 0.7547(5) 0.4672(13) 0.086(6) Uani 0.50 1 d PDU A 1
O8' O 0.8233(17) 0.7578(4) 0.4638(11) 0.085(5) Uani 0.50 1 d PDU A 2
O9 O 0.6152(8) 0.83052(16) 0.1862(5) 0.0726(19) Uani 1 1 d . A .
O10 O 0.5897(6) 0.87018(15) 0.2981(4) 0.0582(15) Uani 1 1 d . A .
O11 O 0.7978(13) 0.7333(4) 0.2785(9) 0.110(4) Uani 0.75 1 d PU A 1
O11' O 0.658(4) 0.7235(11) 0.210(3) 0.113(10) Uani 0.25 1 d PU A 2
O12 O 0.5048(6) 0.97525(15) 0.1760(4) 0.0500(13) Uani 1 1 d . . .
O13 O 0.4717(5) 1.01113(14) 0.2696(3) 0.0469(13) Uani 1 1 d . . .
O14 O 0.4659(6) 0.91940(15) 0.4556(4) 0.0526(14) Uani 1 1 d . . .
O15 O 0.5428(6) 1.03628(14) 0.4579(3) 0.0472(13) Uani 1 1 d . . .
O16 O 0.3044(5) 0.99111(14) 0.3450(4) 0.0480(13) Uani 1 1 d . . .
O17 O 0.7098(5) 0.97087(15) 0.5559(3) 0.0471(12) Uani 1 1 d . . .
N1 N 0.2901(10) 0.8620(3) 0.1740(6) 0.092(3) Uani 1 1 d D A .
N2 N 0.8670(7) 0.90044(18) 0.4058(5) 0.0510(16) Uani 1 1 d . . .
N3 N 0.3359(9) 0.8218(3) 0.0384(6) 0.0809(17) Uani 1 1 d DU A .
N4 N 0.2835(17) 0.7893(4) 0.0427(13) 0.0805(17) Uani 0.50 1 d PDU A 1
N5 N 0.2212(17) 0.7596(5) 0.0370(13) 0.0809(17) Uani 0.50 1 d PDU A 1
N4' N 0.3035(17) 0.8426(5) -0.0419(11) 0.0809(17) Uani 0.50 1 d PDU A 2
N5' N 0.2776(19) 0.8585(5) -0.1188(12) 0.0802(17) Uani 0.50 1 d PDU A 2
N6 N 0.8795(14) 0.8556(4) 0.2631(10) 0.122(2) Uani 1 1 d U . .
N7 N 0.9163(14) 0.8519(4) 0.2229(10) 0.125(2) Uani 1 1 d U A .
N8 N 0.9285(14) 0.8472(4) 0.1558(10) 0.129(2) Uani 1 1 d U . .
C1 C 0.4218(14) 0.7795(4) 0.2841(11) 0.091(3) Uani 0.50 1 d PGU A 1
C2 C 0.3223(12) 0.7962(3) 0.2842(7) 0.091(3) Uani 0.50 1 d PGDU A 1
C3 C 0.2653(13) 0.7768(3) 0.3218(10) 0.091(3) Uani 0.50 1 d PGU A 1
H3 H 0.1988 0.7879 0.3218 0.100 Uiso 0.50 1 calc P B 1
C4 C 0.3077(16) 0.7406(3) 0.3593(11) 0.091(3) Uani 0.50 1 d PGU A 1
H4 H 0.2696 0.7276 0.3844 0.100 Uiso 0.50 1 calc P C 1
C5 C 0.4071(15) 0.7239(3) 0.3592(11) 0.091(3) Uani 0.50 1 d PGU A 1
H5 H 0.4355 0.6997 0.3842 0.100 Uiso 0.50 1 calc P D 1
C6 C 0.4642(15) 0.7433(4) 0.3216(13) 0.091(3) Uani 0.50 1 d PGU A 1
C7 C 0.2734(17) 0.8356(4) 0.2368(10) 0.102(10) Uani 0.50 1 d PGD A 1
H7 H 0.2184 0.8462 0.2506 0.100 Uiso 0.50 1 calc P E 1
C1' C 0.3697(11) 0.7868(3) 0.2593(9) 0.060(2) Uani 0.50 1 d PGU A 2
C2' C 0.2753(9) 0.8092(3) 0.2536(8) 0.060(2) Uani 0.50 1 d PGDU A 2
C3' C 0.2116(10) 0.7968(3) 0.2934(8) 0.060(2) Uani 0.50 1 d PGU A 2
H3' H 0.1484 0.8118 0.2896 0.100 Uiso 0.50 1 calc P F 2
C4' C 0.2424(12) 0.7618(3) 0.3389(9) 0.060(2) Uani 0.50 1 d PGU A 2
H4' H 0.1998 0.7535 0.3656 0.100 Uiso 0.50 1 calc P G 2
C5' C 0.3368(12) 0.7393(3) 0.3446(9) 0.061(2) Uani 0.50 1 d PGU A 2
H5' H 0.3573 0.7160 0.3750 0.100 Uiso 0.50 1 calc P H 2
C6' C 0.4004(11) 0.7518(3) 0.3048(10) 0.060(2) Uani 0.50 1 d PGU A 2
C7' C 0.2298(14) 0.8450(3) 0.2091(12) 0.059(2) Uani 0.50 1 d PGDU A 2
H7' H 0.1600 0.8564 0.2041 0.100 Uiso 0.50 1 calc P I 2
C8 C 0.2388(11) 0.8995(4) 0.1351(8) 0.076(3) Uani 1 1 d . . .
C9 C 0.2835(10) 0.9267(3) 0.2151(7) 0.071(3) Uani 1 1 d . A .
H9A H 0.2427 0.9510 0.1894 0.100 Uiso 1 1 calc . . .
H9B H 0.2554 0.9174 0.2537 0.100 Uiso 1 1 calc . . .
C10 C 0.2929(11) 0.9079(3) 0.0784(7) 0.076(3) Uani 1 1 d . A .
H10A H 0.2427 0.8947 0.0184 0.100 Uiso 1 1 calc . . .
H10B H 0.2867 0.9349 0.0657 0.100 Uiso 1 1 calc . . .
C11 C 0.0907(13) 0.9003(4) 0.0702(9) 0.098(4) Uani 1 1 d U A .
H11A H 0.0623 0.8778 0.0308 0.100 Uiso 1 1 calc . . .
H11B H 0.0587 0.8985 0.1097 0.100 Uiso 1 1 calc . . .
C12 C 0.0299(15) 0.9339(4) 0.0076(11) 0.111(4) Uani 1 1 d U . .
H12A H -0.0615 0.9315 -0.0278 0.100 Uiso 1 1 calc . . .
H12B H 0.0561 0.9354 -0.0349 0.100 Uiso 1 1 calc . . .
H12C H 0.0558 0.9566 0.0452 0.100 Uiso 1 1 calc . . .
C13 C 0.589(3) 0.6872(7) 0.3508(17) 0.083(6) Uani 0.50 1 d PU A 1
H13A H 0.6594 0.6783 0.3499 0.100 Uiso 0.50 1 calc P J 1
H13B H 0.5134 0.6728 0.3068 0.100 Uiso 0.50 1 calc P K 1
H13C H 0.6077 0.6842 0.4131 0.100 Uiso 0.50 1 calc P L 1
C13' C 0.507(3) 0.6932(7) 0.3347(16) 0.079(6) Uani 0.50 1 d PU A 2
H13D H 0.5742 0.6814 0.3334 0.100 Uiso 0.50 1 calc P M 2
H13E H 0.4277 0.6802 0.2920 0.100 Uiso 0.50 1 calc P N 2
H13F H 0.5266 0.6918 0.3974 0.100 Uiso 0.50 1 calc P O 2
C14 C 0.8923(12) 0.8217(3) 0.4803(8) 0.074(3) Uani 1 1 d . A .
C15 C 0.9536(10) 0.8540(3) 0.5332(7) 0.063(2) Uani 1 1 d . . .
C16 C 1.0334(12) 0.8499(3) 0.6297(8) 0.079(3) Uani 1 1 d . A .
H16 H 1.0751 0.8714 0.6657 0.100 Uiso 1 1 calc . . .
C17 C 1.0549(13) 0.8163(4) 0.6752(9) 0.095(4) Uani 1 1 d U . .
H17 H 1.1086 0.8147 0.7406 0.100 Uiso 1 1 calc . . .
C18 C 0.9954(13) 0.7857(4) 0.6219(10) 0.099(4) Uani 1 1 d U A .
H18 H 1.0109 0.7623 0.6516 0.100 Uiso 1 1 calc . . .
C19 C 0.9139(12) 0.7870(3) 0.5270(8) 0.093(3) Uani 1 1 d DU . .
C20 C 0.9382(9) 0.8914(2) 0.4931(6) 0.052(2) Uani 1 1 d . A .
H20 H 0.9851 0.9109 0.5353 0.100 Uiso 1 1 calc . . .
C21 C 0.8593(8) 0.9411(2) 0.3776(5) 0.0437(18) Uani 1 1 d . A .
C22 C 0.7895(8) 0.9409(2) 0.2709(6) 0.0499(19) Uani 1 1 d . A .
H22A H 0.7559 0.9660 0.2462 0.100 Uiso 1 1 calc . . .
H22B H 0.8487 0.9342 0.2542 0.100 Uiso 1 1 calc . . .
C23 C 0.7836(8) 0.9632(2) 0.4076(5) 0.0436(17) Uani 1 1 d . A .
H23A H 0.8314 0.9629 0.4759 0.100 Uiso 1 1 calc . . .
H23B H 0.7768 0.9895 0.3881 0.100 Uiso 1 1 calc . . .
C24 C 0.9928(9) 0.9598(2) 0.4230(6) 0.053(2) Uani 1 1 d . . .
H24A H 0.9810 0.9844 0.3939 0.100 Uiso 1 1 calc . . .
H24B H 1.0289 0.9641 0.4892 0.100 Uiso 1 1 calc . . .
C25 C 1.0898(10) 0.9374(3) 0.4152(7) 0.066(2) Uani 1 1 d . A .
H25A H 1.1683 0.9515 0.4445 0.100 Uiso 1 1 calc . . .
H25B H 1.0564 0.9333 0.3500 0.100 Uiso 1 1 calc . . .
H25C H 1.1059 0.9134 0.4464 0.100 Uiso 1 1 calc . . .
C26 C 0.931(3) 0.7208(9) 0.515(2) 0.098(8) Uani 0.50 1 d PU A 1
H26G H 0.8921 0.6998 0.4718 0.100 Uiso 0.50 1 calc P P 1
H26H H 0.9213 0.7176 0.5657 0.100 Uiso 0.50 1 calc P Q 1
H26I H 1.0208 0.7217 0.5393 0.100 Uiso 0.50 1 calc P R 1
C26' C 0.854(3) 0.7179(6) 0.4986(17) 0.081(6) Uani 0.50 1 d PU A 2
H26D H 0.7929 0.7011 0.4500 0.100 Uiso 0.50 1 calc P S 2
H26E H 0.8519 0.7154 0.5532 0.100 Uiso 0.50 1 calc P T 2
H26F H 0.9384 0.7116 0.5150 0.100 Uiso 0.50 1 calc P U 2
C27 C 0.6241(13) 0.8161(3) 0.1118(8) 0.086(3) Uani 1 1 d . . .
H27A H 0.7125 0.8128 0.1348 0.100 Uiso 1 1 calc . . .
H27B H 0.5847 0.8337 0.0601 0.100 Uiso 1 1 calc . . .
H27C H 0.5810 0.7920 0.0908 0.100 Uiso 1 1 calc . . .
C28 C 0.5975(11) 0.8627(2) 0.3829(7) 0.063(2) Uani 1 1 d . . .
H28A H 0.6175 0.8364 0.3993 0.100 Uiso 1 1 calc . . .
H28B H 0.5169 0.8685 0.3735 0.100 Uiso 1 1 calc . . .
H28C H 0.6633 0.8782 0.4329 0.100 Uiso 1 1 calc . . .
C29 C 0.928(2) 0.7461(6) 0.3086(15) 0.114(6) Uani 0.75 1 d PU A 1
C29' C 0.554(5) 0.7145(15) 0.088(4) 0.091(12) Uani 0.25 1 d PU A 2
C30 C 0.4215(8) 1.03612(18) 0.1241(4) 0.0809(15) Uani 1 1 d GU . .
C31 C 0.3474(8) 1.0657(2) 0.1222(4) 0.0826(15) Uani 1 1 d GU A .
H31 H 0.3305 1.0672 0.1683 0.100 Uiso 1 1 calc . . .
C32 C 0.2985(8) 1.09301(19) 0.0516(5) 0.0849(15) Uani 1 1 d GU A .
H32 H 0.2489 1.1128 0.0504 0.100 Uiso 1 1 calc . . .
C33 C 0.3237(8) 1.09073(18) -0.0172(4) 0.0859(15) Uani 1 1 d GU A .
H33 H 0.2910 1.1090 -0.0645 0.100 Uiso 1 1 calc . . .
C34 C 0.3978(8) 1.0612(2) -0.0154(4) 0.0848(15) Uani 1 1 d GU A .
H34 H 0.4146 1.0596 -0.0615 0.100 Uiso 1 1 calc . . .
C35 C 0.4467(8) 1.03384(19) 0.0552(5) 0.0824(15) Uani 1 1 d GU A .
H35 H 0.4962 1.0141 0.0564 0.100 Uiso 1 1 calc . . .
C36 C 0.4687(8) 1.0057(2) 0.1954(5) 0.0486(19) Uani 1 1 d . A .
C37 C 0.3911(8) 0.9004(2) 0.5472(5) 0.0455(18) Uani 1 1 d . . .
C38 C 0.3452(10) 0.8663(2) 0.4999(7) 0.061(2) Uani 1 1 d . A .
H38 H 0.3506 0.8614 0.4490 0.100 Uiso 1 1 calc . . .
C39 C 0.2920(13) 0.8395(3) 0.5257(9) 0.086(3) Uani 1 1 d . . .
H39 H 0.2586 0.8172 0.4913 0.100 Uiso 1 1 calc . . .
C40 C 0.2884(13) 0.8462(3) 0.6043(9) 0.085(3) Uani 1 1 d . A .
H40 H 0.2563 0.8277 0.6244 0.100 Uiso 1 1 calc . . .
C41 C 0.3322(12) 0.8800(3) 0.6521(8) 0.080(3) Uani 1 1 d . . .
H41 H 0.3266 0.8847 0.7029 0.100 Uiso 1 1 calc . . .
C42 C 0.3853(10) 0.9075(3) 0.6248(6) 0.060(2) Uani 1 1 d . A .
H42 H 0.4163 0.9302 0.6579 0.100 Uiso 1 1 calc . . .
C43 C 0.4419(8) 0.9294(2) 0.5141(5) 0.0447(18) Uani 1 1 d . . .
C44 C 0.1047(9) 1.0184(2) 0.2911(6) 0.0491(19) Uani 1 1 d . . .
C45 C 0.0389(10) 0.9945(3) 0.2149(6) 0.062(2) Uani 1 1 d . A .
H45 H 0.0830 0.9747 0.2092 0.100 Uiso 1 1 calc . . .
C46 C -0.0921(10) 0.9987(3) 0.1455(7) 0.071(3) Uani 1 1 d . . .
H46 H -0.1352 0.9816 0.0956 0.100 Uiso 1 1 calc . . .
C47 C -0.1555(11) 1.0288(3) 0.1532(7) 0.075(3) Uani 1 1 d . A .
H47 H -0.2418 1.0328 0.1067 0.100 Uiso 1 1 calc . . .
C48 C -0.0923(10) 1.0527(3) 0.2286(7) 0.071(3) Uani 1 1 d . . .
H48 H -0.1361 1.0727 0.2337 0.100 Uiso 1 1 calc . . .
C49 C 0.0362(9) 1.0476(3) 0.2974(6) 0.058(2) Uani 1 1 d . A .
H49 H 0.0776 1.0640 0.3487 0.100 Uiso 1 1 calc . . .
C50 C 0.2437(8) 1.0125(2) 0.3661(5) 0.0432(18) Uani 1 1 d . . .
O1W O 0.7264(9) 0.6678(3) 0.1796(7) 0.110(3) Uani 1 1 d U V 1
O4W O 0.601(2) 0.7073(6) 0.0538(16) 0.127(6) Uani 0.50 1 d PU W 1
O5W O 0.364(3) 0.8811(8) -0.0938(18) 0.149(8) Uani 0.50 1 d PU X 1
O2W O 0.7892(19) 0.6299(6) 0.2069(13) 0.112(5) Uani 0.50 1 d PU Y 2
O3W O 0.6673(15) 0.6700(5) 0.0818(11) 0.090(4) Uani 0.50 1 d PU Z 2

loop_
_atom_site_aniso_label
_atom_site_aniso_U_11
_atom_site_aniso_U_22
_atom_site_aniso_U_33
_atom_site_aniso_U_23
_atom_site_aniso_U_13
_atom_site_aniso_U_12
Gd1 0.0616(3) 0.0400(2) 0.0400(2) 0.00054(16) 0.0402(2) 0.00262(18)
Fe1 0.0694(8) 0.0451(6) 0.0482(6) -0.0069(5) 0.0462(6) -0.0041(5)
Fe2 0.0990(10) 0.0418(6) 0.0725(8) -0.0030(6) 0.0690(8) 0.0063(6)
Fe3 0.1241(13) 0.0568(8) 0.0902(10) -0.0323(7) 0.0858(10) -0.0304(8)
Na1 0.066(5) 0.028(3) 0.063(4) -0.016(3) 0.030(4) -0.008(4)
Na1' 0.083(4) 0.082(4) 0.083(4) -0.0002(10) 0.047(2) 0.0003(10)
O1 0.060(3) 0.059(3) 0.060(3) -0.0005(10) 0.033(2) -0.0001(10)
O1' 0.049(3) 0.048(3) 0.049(3) -0.0004(10) 0.0276(18) 0.0004(10)
O2 0.076(4) 0.066(4) 0.064(4) -0.025(3) 0.049(3) -0.015(3)
O3 0.075(4) 0.059(3) 0.052(3) -0.009(3) 0.051(3) -0.007(3)
O4 0.088(6) 0.087(7) 0.088(6) 0.0000(10) 0.049(4) -0.0003(10)
O4' 0.121(15) 0.010(5) 0.089(10) 0.002(6) 0.053(11) -0.013(7)
O5 0.126(6) 0.041(3) 0.094(5) 0.006(3) 0.079(5) 0.016(3)
O6 0.080(4) 0.041(3) 0.053(3) 0.000(2) 0.051(3) 0.004(3)
O7 0.070(4) 0.038(3) 0.042(3) -0.003(2) 0.044(3) 0.001(2)
O8 0.086(6) 0.085(6) 0.086(6) 0.0000(10) 0.048(4) 0.0003(10)
O8' 0.100(9) 0.066(8) 0.107(9) 0.032(6) 0.069(8) 0.025(7)
O9 0.131(6) 0.046(3) 0.084(4) -0.009(3) 0.087(5) 0.001(4)
O10 0.098(5) 0.046(3) 0.071(4) -0.012(3) 0.072(4) -0.010(3)
O11 0.111(4) 0.110(4) 0.110(4) -0.0015(10) 0.062(2) 0.0010(10)
O11' 0.113(10) 0.113(10) 0.113(10) -0.0001(10) 0.064(6) 0.0001(10)
O12 0.075(4) 0.050(3) 0.044(3) -0.003(2) 0.045(3) 0.004(3)
O13 0.071(4) 0.044(3) 0.041(3) 0.001(2) 0.041(3) 0.008(3)
O14 0.080(4) 0.045(3) 0.060(3) 0.003(3) 0.056(3) 0.002(3)
O15 0.074(4) 0.040(3) 0.043(3) -0.001(2) 0.043(3) 0.002(3)
O16 0.062(3) 0.045(3) 0.050(3) -0.002(2) 0.040(3) 0.002(3)
O17 0.063(3) 0.054(3) 0.040(3) 0.001(2) 0.039(3) 0.002(3)
N1 0.123(8) 0.113(8) 0.092(6) -0.062(6) 0.091(6) -0.072(7)
N2 0.072(5) 0.045(4) 0.062(4) 0.007(3) 0.053(4) 0.014(3)
N3 0.0818(18) 0.0807(18) 0.0805(18) -0.0025(9) 0.0460(13) 0.0003(9)
N4 0.0815(18) 0.0806(19) 0.0803(18) -0.0023(9) 0.0461(13) 0.0004(9)
N5 0.0817(19) 0.0808(19) 0.0805(19) -0.0023(10) 0.0459(13) 0.0004(10)
N4' 0.0815(18) 0.0807(18) 0.0806(18) -0.0020(8) 0.0458(11) 0.0004(8)
N5' 0.0811(18) 0.0803(18) 0.0802(18) -0.0018(8) 0.0460(11) 0.0004(8)
N6 0.150(6) 0.141(6) 0.141(6) -0.010(5) 0.122(5) 0.003(5)
N7 0.151(6) 0.142(6) 0.143(6) -0.009(5) 0.120(5) 0.002(5)
N8 0.153(6) 0.144(6) 0.144(6) -0.009(5) 0.117(5) 0.002(5)
C1 0.094(7) 0.097(7) 0.090(6) -0.034(5) 0.056(6) -0.048(6)
C2 0.094(7) 0.097(7) 0.090(6) -0.034(5) 0.056(6) -0.048(6)
C3 0.094(7) 0.097(7) 0.090(6) -0.034(5) 0.056(6) -0.048(6)
C4 0.094(7) 0.097(7) 0.090(6) -0.034(5) 0.056(6) -0.048(6)
C5 0.094(7) 0.097(7) 0.090(6) -0.034(5) 0.056(6) -0.048(6)
C6 0.094(7) 0.097(7) 0.090(6) -0.034(5) 0.056(6) -0.048(6)
C7 0.078(16) 0.15(2) 0.074(14) -0.086(16) 0.041(13) -0.022(15)
C1' 0.062(2) 0.059(2) 0.060(2) 0.0009(13) 0.0345(17) -0.0034(13)
C2' 0.062(2) 0.059(2) 0.059(2) 0.0009(13) 0.0346(17) -0.0034(13)
C3' 0.061(2) 0.059(2) 0.060(2) 0.0009(12) 0.0344(16) -0.0028(12)
C4' 0.061(2) 0.060(2) 0.060(2) 0.0006(8) 0.0342(13) -0.0018(8)
C5' 0.061(2) 0.060(2) 0.060(2) 0.0006(8) 0.0342(13) -0.0017(8)
C6' 0.062(2) 0.060(2) 0.060(2) 0.0008(12) 0.0343(16) -0.0028(12)
C7' 0.062(2) 0.059(2) 0.059(2) 0.0008(16) 0.035(2) -0.0038(16)
C8 0.086(7) 0.091(8) 0.086(7) -0.036(6) 0.070(6) -0.033(6)
C9 0.069(6) 0.093(7) 0.073(6) -0.040(5) 0.053(5) -0.032(5)
C10 0.079(7) 0.087(7) 0.073(6) -0.040(6) 0.050(6) -0.031(6)
C11 0.098(4) 0.098(4) 0.098(4) -0.0009(10) 0.056(2) -0.0006(10)
C12 0.111(4) 0.111(4) 0.111(4) -0.0005(10) 0.063(3) 0.0000(10)
C13 0.083(6) 0.083(6) 0.083(6) 0.0002(10) 0.047(4) -0.0003(10)
C13' 0.079(6) 0.079(6) 0.079(6) 0.0001(10) 0.045(3) 0.0000(10)
C14 0.121(9) 0.046(5) 0.088(7) 0.024(5) 0.079(7) 0.029(5)
C15 0.092(7) 0.056(5) 0.067(6) 0.011(4) 0.060(5) 0.015(5)
C16 0.119(9) 0.074(6) 0.078(6) 0.028(5) 0.077(7) 0.025(6)
C17 0.096(4) 0.095(4) 0.095(4) 0.0007(10) 0.054(2) 0.0002(10)
C18 0.100(4) 0.099(4) 0.099(4) 0.0010(10) 0.056(2) -0.0002(10)
C19 0.093(4) 0.093(4) 0.093(4) 0.0001(10) 0.053(2) 0.0001(10)
C20 0.069(6) 0.050(4) 0.065(5) 0.010(4) 0.055(5) 0.013(4)
C21 0.063(5) 0.043(4) 0.044(4) 0.007(3) 0.042(4) 0.010(4)
C22 0.068(5) 0.049(4) 0.052(4) 0.006(4) 0.046(4) 0.006(4)
C23 0.050(5) 0.044(4) 0.051(4) -0.001(3) 0.037(4) 0.002(3)
C24 0.061(5) 0.056(5) 0.060(5) 0.002(4) 0.044(4) 0.002(4)
C25 0.073(6) 0.069(6) 0.078(6) 0.014(5) 0.056(5) 0.016(5)
C26 0.097(8) 0.097(8) 0.098(8) 0.0001(10) 0.055(5) 0.0000(10)
C26' 0.086(10) 0.050(8) 0.092(10) 0.021(7) 0.042(7) 0.004(7)
C27 0.120(10) 0.074(7) 0.089(7) -0.019(6) 0.073(7) 0.003(6)
C28 0.114(8) 0.037(4) 0.071(5) -0.004(4) 0.072(6) -0.003(5)
C29 0.114(6) 0.114(6) 0.114(6) -0.0003(10) 0.064(3) 0.0002(10)
C29' 0.091(12) 0.091(12) 0.091(12) 0.0001(10) 0.052(7) -0.0001(10)
C30 0.115(4) 0.075(3) 0.055(2) 0.012(2) 0.050(3) 0.008(3)
C31 0.116(4) 0.075(3) 0.057(2) 0.012(2) 0.049(3) 0.008(3)
C32 0.117(4) 0.075(3) 0.059(2) 0.012(2) 0.047(3) 0.008(3)
C33 0.118(4) 0.076(3) 0.059(2) 0.012(2) 0.047(3) 0.008(3)
C34 0.118(4) 0.076(3) 0.058(2) 0.012(2) 0.048(3) 0.008(3)
C35 0.116(4) 0.076(3) 0.056(2) 0.012(2) 0.049(3) 0.008(3)
C36 0.053(5) 0.054(5) 0.042(4) -0.004(4) 0.030(4) -0.003(4)
C37 0.051(5) 0.048(4) 0.050(4) 0.009(4) 0.036(4) 0.009(4)
C38 0.081(6) 0.049(5) 0.069(5) -0.002(4) 0.053(5) -0.005(4)
C39 0.130(10) 0.055(6) 0.109(8) -0.005(6) 0.088(8) -0.021(6)
C40 0.117(9) 0.074(7) 0.099(8) 0.011(6) 0.083(8) -0.015(6)
C41 0.122(9) 0.075(7) 0.080(7) 0.013(6) 0.080(7) -0.008(6)
C42 0.084(6) 0.056(5) 0.055(5) 0.012(4) 0.047(5) 0.009(5)
C43 0.056(5) 0.043(4) 0.045(4) 0.004(3) 0.035(4) 0.005(4)
C44 0.068(5) 0.049(4) 0.048(4) 0.011(4) 0.044(4) 0.010(4)
C45 0.072(6) 0.063(5) 0.059(5) 0.003(4) 0.042(5) 0.015(5)
C46 0.073(7) 0.081(7) 0.057(5) -0.004(5) 0.035(5) 0.002(5)
C47 0.076(7) 0.084(7) 0.066(6) 0.013(6) 0.041(5) 0.012(6)
C48 0.073(7) 0.077(6) 0.072(6) 0.001(5) 0.047(6) 0.017(5)
C49 0.068(6) 0.056(5) 0.058(5) 0.004(4) 0.040(5) 0.008(4)
C50 0.064(5) 0.043(4) 0.041(4) 0.013(3) 0.041(4) 0.013(4)
O1W 0.111(3) 0.110(3) 0.110(3) 0.0000(10) 0.0623(17) 0.0009(10)
O4W 0.127(6) 0.126(6) 0.126(6) -0.0001(10) 0.071(4) 0.0003(10)
O5W 0.149(8) 0.149(8) 0.149(8) -0.0002(10) 0.084(4) 0.0007(10)
O2W 0.113(5) 0.112(5) 0.112(5) -0.0002(10) 0.063(3) 0.0007(10)
O3W 0.090(4) 0.089(4) 0.089(4) 0.0000(10) 0.050(3) 0.0002(10)

loop_
_atom_type_symbol
_atom_type_description
_atom_type_scat_dispersion_real
_atom_type_scat_dispersion_imag
_atom_type_scat_source
C C 0.0033 0.0016 'International Tables Vol C Tables 4.2.6.8 and 6.1.1.4'
H H 0.0000 0.0000 'International Tables Vol C Tables 4.2.6.8 and 6.1.1.4'
N N 0.0061 0.0033 'International Tables Vol C Tables 4.2.6.8 and 6.1.1.4'
O O 0.0106 0.0060 'International Tables Vol C Tables 4.2.6.8 and 6.1.1.4'
Na Na 0.0362 0.0249 'International Tables Vol C Tables 4.2.6.8 and 6.1.1.4'
Fe Fe 0.3463 0.8444 'International Tables Vol C Tables 4.2.6.8 and 6.1.1.4'
Gd Gd -0.1653 3.9035 'International Tables Vol C Tables 4.2.6.8 and 6.1.1.4'

loop_
_geom_angle_atom_site_label_1
_geom_angle_atom_site_label_2
_geom_angle_atom_site_label_3
_geom_angle
_geom_angle_site_symmetry_1
_geom_angle_site_symmetry_3
O15 Gd1 O7 120.33(19) . .
O15 Gd1 O16 79.03(19) . .
O7 Gd1 O16 146.72(17) . .
O15 Gd1 O17 77.45(18) . .
O7 Gd1 O17 78.22(17) . .
O16 Gd1 O17 134.73(17) . .
O15 Gd1 O3 148.26(19) . .
O7 Gd1 O3 66.29(19) . .
O16 Gd1 O3 83.30(19) . .
O17 Gd1 O3 132.22(19) . .
O15 Gd1 O14 128.60(18) . .
O7 Gd1 O14 100.54(18) . .
O16 Gd1 O14 82.90(19) . .
O17 Gd1 O14 82.40(19) . .
O3 Gd1 O14 74.22(19) . .
O15 Gd1 O13 77.75(16) . .
O7 Gd1 O13 76.81(17) . .
O16 Gd1 O13 82.16(18) . .
O17 Gd1 O13 128.68(19) . .
O3 Gd1 O13 73.85(18) . .
O14 Gd1 O13 146.02(19) . .
O15 Gd1 O15 80.61(17) . 3_676
O7 Gd1 O15 137.53(16) . 3_676
O16 Gd1 O15 67.65(17) . 3_676
O17 Gd1 O15 70.72(17) . 3_676
O3 Gd1 O15 116.46(17) . 3_676
O14 Gd1 O15 48.06(16) . 3_676
O13 Gd1 O15 145.62(16) . 3_676
O15 Gd1 Gd1 45.77(12) . 3_676
O7 Gd1 Gd1 145.91(13) . 3_676
O16 Gd1 Gd1 67.27(12) . 3_676
O17 Gd1 Gd1 68.56(12) . 3_676
O3 Gd1 Gd1 144.69(14) . 3_676
O14 Gd1 Gd1 82.87(13) . 3_676
O13 Gd1 Gd1 118.46(12) . 3_676
O15 Gd1 Gd1 34.84(10) 3_676 3_676
O3 Fe1 O7 82.7(2) . .
O3 Fe1 O6 171.8(2) . .
O7 Fe1 O6 94.4(2) . .
O3 Fe1 O12 94.8(2) . .
O7 Fe1 O12 94.1(2) . .
O6 Fe1 O12 93.0(2) . .
O3 Fe1 O2 92.7(3) . .
O7 Fe1 O2 171.8(2) . .
O6 Fe1 O2 89.1(2) . .
O12 Fe1 O2 93.1(2) . .
O3 Fe1 O10 93.5(2) . .
O7 Fe1 O10 93.4(2) . .
O6 Fe1 O10 79.0(2) . .
O12 Fe1 O10 169.5(2) . .
O2 Fe1 O10 80.0(3) . .
O5 Fe2 N6 97.7(5) . .
O5 Fe2 O9 94.1(3) . .
N6 Fe2 O9 96.1(5) . .
O5 Fe2 O6 159.9(2) . .
N6 Fe2 O6 97.4(4) . .
O9 Fe2 O6 97.4(3) . .
O5 Fe2 N2 87.5(3) . .
N6 Fe2 N2 94.3(5) . .
O9 Fe2 N2 169.2(3) . .
O6 Fe2 N2 78.1(2) . .
O5 Fe2 O10 89.1(3) . .
N6 Fe2 O10 169.9(5) . .
O9 Fe2 O10 75.8(2) . .
O6 Fe2 O10 77.9(2) . .
N2 Fe2 O10 93.5(2) . .
O1' Fe3 O2 158.9(4) . .
O1' Fe3 O9 99.1(5) . .
O2 Fe3 O9 100.6(3) . .
O1' Fe3 N3 92.3(5) . .
O2 Fe3 N3 93.1(3) . .
O9 Fe3 N3 95.6(3) . .
O1' Fe3 O1 18.4(4) . .
O2 Fe3 O1 162.8(4) . .
O9 Fe3 O1 83.3(4) . .
N3 Fe3 O1 103.2(4) . .
O1' Fe3 O10 98.3(4) . .
O2 Fe3 O10 79.6(2) . .
O9 Fe3 O10 75.7(2) . .
N3 Fe3 O10 167.2(3) . .
O1 Fe3 O10 85.3(4) . .
O1' Fe3 N1 83.8(5) . .
O2 Fe3 N1 75.5(3) . .
O9 Fe3 N1 170.0(3) . .
N3 Fe3 N1 93.8(4) . .
O1 Fe3 N1 97.7(5) . .
O10 Fe3 N1 94.5(3) . .
O11 Na1 O5 110.4(6) . .
O11 Na1 O1 141.5(6) . .
O5 Na1 O1 100.0(5) . .
O11 Na1 O4 99.4(7) . .
O5 Na1 O4 140.6(6) . .
O1 Na1 O4 68.0(7) . .
O11 Na1 O8 80.0(6) . .
O5 Na1 O8 70.6(5) . .
O1 Na1 O8 133.9(7) . .
O4 Na1 O8 90.7(7) . .
O11 Na1 O9 104.3(5) . .
O5 Na1 O9 69.7(3) . .
O1 Na1 O9 64.3(4) . .
O4 Na1 O9 127.6(7) . .
O8 Na1 O9 138.9(6) . .
O11' Na1' O1' 121.2(12) . .
O11' Na1' O4' 91.0(12) . .
O1' Na1' O4' 67.7(6) . .
O11' Na1' O9 102.1(11) . .
O1' Na1' O9 72.2(5) . .
O4' Na1' O9 138.8(7) . .
O11' Na1' O5 122.7(12) . .
O1' Na1' O5 108.7(5) . .
O4' Na1' O5 135.5(6) . .
O9 Na1' O5 67.0(4) . .
O11' Na1' O8' 101.2(11) . .
O1' Na1' O8' 130.5(7) . .
O4' Na1' O8' 89.0(7) . .
O9 Na1' O8' 125.3(6) . .
O5 Na1' O8' 58.7(4) . .
C1 O1 Fe3 125.4(12) . .
C1 O1 Na1 121.2(11) . .
Fe3 O1 Na1 113.0(6) . .
C1' O1' Fe3 139.5(10) . .
C1' O1' Na1' 114.6(9) . .
Fe3 O1' Na1' 100.6(6) . .
C10 O2 Fe3 112.2(6) . .
C10 O2 Fe1 114.4(5) . .
Fe3 O2 Fe1 103.5(3) . .
C9 O3 Fe1 129.5(5) . .
C9 O3 Gd1 122.7(5) . .
Fe1 O3 Gd1 103.8(3) . .
C13 O4 C6 116.9(19) . .
C13 O4 Na1 130.7(16) . .
C6 O4 Na1 111.3(13) . .
C6' O4' C13' 114.3(17) . .
C6' O4' Na1' 114.7(8) . .
C13' O4' Na1' 130.4(17) . .
C14 O5 Fe2 133.0(6) . .
C14 O5 Na1 118.3(6) . .
Fe2 O5 Na1 108.3(4) . .
C14 O5 Na1' 125.1(6) . .
Fe2 O5 Na1' 99.6(4) . .
Na1 O5 Na1' 12.4(3) . .
C22 O6 Fe1 115.4(4) . .
C22 O6 Fe2 109.7(5) . .
Fe1 O6 Fe2 104.8(2) . .
C23 O7 Fe1 125.4(4) . .
C23 O7 Gd1 124.3(4) . .
Fe1 O7 Gd1 103.9(2) . .
C26 O8 C19 113.9(18) . .
C26 O8 Na1 135.3(14) . .
C19 O8 Na1 109.9(12) . .
C19 O8' C26' 116.5(15) . .
C19 O8' Na1' 123.2(10) . .
C26' O8' Na1' 119.6(12) . .
C27 O9 Fe2 123.3(7) . .
C27 O9 Fe3 123.8(7) . .
Fe2 O9 Fe3 107.6(3) . .
C27 O9 Na1' 105.9(6) . .
Fe2 O9 Na1' 98.3(4) . .
Fe3 O9 Na1' 87.1(3) . .
C27 O9 Na1 105.0(6) . .
Fe2 O9 Na1 87.8(3) . .
Fe3 O9 Na1 98.7(3) . .
Na1' O9 Na1 13.8(2) . .
C28 O10 Fe1 117.4(4) . .
C28 O10 Fe2 120.7(6) . .
Fe1 O10 Fe2 97.6(2) . .
C28 O10 Fe3 120.1(5) . .
Fe1 O10 Fe3 96.7(3) . .
Fe2 O10 Fe3 99.5(2) . .
C29 O11 Na1 115.9(11) . .
C29' O11' Na1' 124(3) . .
C36 O12 Fe1 125.4(5) . .
C36 O13 Gd1 137.6(5) . .
C43 O14 Gd1 108.2(5) . .
C43 O15 Gd1 178.0(5) 3_676 .
C43 O15 Gd1 82.6(4) 3_676 3_676
Gd1 O15 Gd1 99.39(17) . 3_676
C50 O16 Gd1 139.2(5) . .
C50 O17 Gd1 135.9(5) 3_676 .
C7' N1 C8 112.9(9) . .
C7' N1 C7 22.4(8) . .
C8 N1 C7 132.2(10) . .
C7' N1 Fe3 129.8(9) . .
C8 N1 Fe3 117.3(5) . .
C7 N1 Fe3 109.1(10) . .
C20 N2 C21 119.5(7) . .
C20 N2 Fe2 125.7(6) . .
C21 N2 Fe2 114.8(5) . .
N4 N3 N4' 128.2(12) . .
N4 N3 Fe3 107.7(9) . .
N4' N3 Fe3 123.1(9) . .
N5 N4 N3 173.0(19) . .
N5' N4' N3 173.6(18) . .
N7 N6 Fe2 158.9(15) . .
N6 N7 N8 164.0(18) . .
O1 C1 C2 129.7(11) . .
O1 C1 C6 110.3(11) . .
C2 C1 C6 120.0 . .
C3 C2 C1 120.0 . .
C3 C2 C7 121.8 . .
C1 C2 C7 118.2 . .
C2 C3 C4 120.0 . .
C2 C3 H3 120.0 . .
C4 C3 H3 120.0 . .
C3 C4 C5 120.0 . .
C3 C4 H4 120.0 . .
C5 C4 H4 120.0 . .
C4 C5 C6 120.0 . .
C4 C5 H5 120.0 . .
C6 C5 H5 120.0 . .
C5 C6 C1 120.0 . .
C5 C6 O4 118.0(13) . .
C1 C6 O4 122.0(13) . .
N1 C7 C2 138.0(10) . .
N1 C7 H7 111.0 . .
C2 C7 H7 111.0 . .
O1' C1' C2' 119.7(8) . .
O1' C1' C6' 120.3(8) . .
C2' C1' C6' 120.0 . .
C3' C2' C1' 120.0 . .
C3' C2' C7' 112.0 . .
C1' C2' C7' 128.0 . .
C4' C3' C2' 120.0 . .
C4' C3' H3' 120.0 . .
C2' C3' H3' 120.0 . .
C3' C4' C5' 120.0 . .
C3' C4' H4' 120.0 . .
C5' C4' H4' 120.0 . .
C6' C5' C4' 120.0 . .
C6' C5' H5' 120.0 . .
C4' C5' H5' 120.0 . .
O4' C6' C5' 125.3(9) . .
O4' C6' C1' 114.7(9) . .
C5' C6' C1' 120.0 . .
N1 C7' C2' 118.5(8) . .
N1 C7' H7' 120.8 . .
C2' C7' H7' 120.8 . .
N1 C8 C9 108.5(9) . .
N1 C8 C10 103.1(9) . .
C9 C8 C10 113.3(8) . .
N1 C8 C11 113.1(9) . .
C9 C8 C11 109.1(9) . .
C10 C8 C11 109.9(10) . .
O3 C9 C8 114.9(8) . .
O3 C9 H9A 108.5 . .
C8 C9 H9A 108.5 . .
O3 C9 H9B 108.5 . .
C8 C9 H9B 108.5 . .
H9A C9 H9B 107.5 . .
O2 C10 C8 111.9(9) . .
O2 C10 H10A 109.2 . .
C8 C10 H10A 109.2 . .
O2 C10 H10B 109.2 . .
C8 C10 H10B 109.2 . .
H10A C10 H10B 107.9 . .
C12 C11 C8 117.2(11) . .
C12 C11 H11A 108.0 . .
C8 C11 H11A 108.0 . .
C12 C11 H11B 108.0 . .
C8 C11 H11B 108.0 . .
H11A C11 H11B 107.2 . .
C11 C12 H12A 109.5 . .
C11 C12 H12B 109.5 . .
H12A C12 H12B 109.5 . .
C11 C12 H12C 109.5 . .
H12A C12 H12C 109.5 . .
H12B C12 H12C 109.5 . .
O4 C13 H13A 109.5 . .
O4 C13 H13B 109.5 . .
H13A C13 H13B 109.5 . .
O4 C13 H13C 109.5 . .
H13A C13 H13C 109.5 . .
H13B C13 H13C 109.5 . .
O4' C13' H13D 109.5 . .
O4' C13' H13E 109.5 . .
H13D C13' H13E 109.5 . .
O4' C13' H13F 109.5 . .
H13D C13' H13F 109.5 . .
H13E C13' H13F 109.5 . .
O5 C14 C15 122.8(8) . .
O5 C14 C19 118.2(10) . .
C15 C14 C19 118.9(10) . .
C16 C15 C14 117.5(9) . .
C16 C15 C20 118.6(9) . .
C14 C15 C20 123.9(8) . .
C17 C16 C15 123.9(11) . .
C17 C16 H16 118.1 . .
C15 C16 H16 118.1 . .
C18 C17 C16 117.0(12) . .
C18 C17 H17 121.5 . .
C16 C17 H17 121.5 . .
C17 C18 C19 123.4(13) . .
C17 C18 H18 118.3 . .
C19 C18 H18 118.3 . .
C18 C19 C14 119.3(11) . .
C18 C19 O8 124.3(14) . .
C14 C19 O8 114.3(13) . .
C18 C19 O8' 127.9(13) . .
C14 C19 O8' 111.7(11) . .
O8 C19 O8' 24.1(10) . .
N2 C20 C15 127.0(8) . .
N2 C20 H20 116.5 . .
C15 C20 H20 116.5 . .
N2 C21 C22 105.9(6) . .
N2 C21 C23 108.5(6) . .
C22 C21 C23 111.1(6) . .
N2 C21 C24 112.9(6) . .
C22 C21 C24 109.5(6) . .
C23 C21 C24 109.0(6) . .
O6 C22 C21 110.0(6) . .
O6 C22 H22A 109.7 . .
C21 C22 H22A 109.7 . .
O6 C22 H22B 109.7 . .
C21 C22 H22B 109.7 . .
H22A C22 H22B 108.2 . .
O7 C23 C21 114.7(6) . .
O7 C23 H23A 108.6 . .
C21 C23 H23A 108.6 . .
O7 C23 H23B 108.6 . .
C21 C23 H23B 108.6 . .
H23A C23 H23B 107.6 . .
C25 C24 C21 116.1(7) . .
C25 C24 H24A 108.3 . .
C21 C24 H24A 108.3 . .
C25 C24 H24B 108.3 . .
C21 C24 H24B 108.3 . .
H24A C24 H24B 107.4 . .
C24 C25 H25A 109.5 . .
C24 C25 H25B 109.5 . .
H25A C25 H25B 109.5 . .
C24 C25 H25C 109.5 . .
H25A C25 H25C 109.5 . .
H25B C25 H25C 109.5 . .
O8 C26 H26G 109.5 . .
O8 C26 H26H 109.5 . .
H26G C26 H26H 109.5 . .
O8 C26 H26I 109.5 . .
H26G C26 H26I 109.5 . .
H26H C26 H26I 109.5 . .
O8' C26' H26D 109.5 . .
O8' C26' H26E 109.5 . .
H26D C26' H26E 109.5 . .
O8' C26' H26F 109.5 . .
H26D C26' H26F 109.5 . .
H26E C26' H26F 109.5 . .
O9 C27 H27A 109.5 . .
O9 C27 H27B 109.5 . .
H27A C27 H27B 109.5 . .
O9 C27 H27C 109.5 . .
H27A C27 H27C 109.5 . .
H27B C27 H27C 109.5 . .
O10 C28 H28A 109.5 . .
O10 C28 H28B 109.5 . .
H28A C28 H28B 109.5 . .
O10 C28 H28C 109.5 . .
H28A C28 H28C 109.5 . .
H28B C28 H28C 109.5 . .
C31 C30 C35 120.0 . .
C31 C30 C36 120.9(5) . .
C35 C30 C36 119.1(5) . .
C30 C31 C32 120.0 . .
C30 C31 H31 120.0 . .
C32 C31 H31 120.0 . .
C33 C32 C31 120.0 . .
C33 C32 H32 120.0 . .
C31 C32 H32 120.0 . .
C34 C33 C32 120.0 . .
C34 C33 H33 120.0 . .
C32 C33 H33 120.0 . .
C35 C34 C33 120.0 . .
C35 C34 H34 120.0 . .
C33 C34 H34 120.0 . .
C34 C35 C30 120.0 . .
C34 C35 H35 120.0 . .
C30 C35 H35 120.0 . .
O13 C36 O12 125.1(7) . .
O13 C36 C30 119.7(7) . .
O12 C36 C30 115.2(6) . .
C38 C37 C42 119.0(8) . .
C38 C37 C43 120.3(7) . .
C42 C37 C43 120.7(7) . .
C39 C38 C37 121.9(9) . .
C39 C38 H38 119.0 . .
C37 C38 H38 119.0 . .
C38 C39 C40 119.1(10) . .
C38 C39 H39 120.4 . .
C40 C39 H39 120.4 . .
C41 C40 C39 120.1(9) . .
C41 C40 H40 119.9 . .
C39 C40 H40 119.9 . .
C40 C41 C42 120.4(9) . .
C40 C41 H41 119.8 . .
C42 C41 H41 119.8 . .
C37 C42 C41 119.3(9) . .
C37 C42 H42 120.4 . .
C41 C42 H42 120.4 . .
O14 C43 O15 120.9(7) . 3_676
O14 C43 C37 118.0(7) . .
O15 C43 C37 121.1(7) 3_676 .
C45 C44 C49 117.3(8) . .
C45 C44 C50 121.4(7) . .
C49 C44 C50 121.2(7) . .
C44 C45 C46 122.4(8) . .
C44 C45 H45 118.8 . .
C46 C45 H45 118.8 . .
C47 C46 C45 118.2(9) . .
C47 C46 H46 120.9 . .
C45 C46 H46 120.9 . .
C48 C47 C46 120.3(10) . .
C48 C47 H47 119.9 . .
C46 C47 H47 119.9 . .
C47 C48 C49 120.6(9) . .
C47 C48 H48 119.7 . .
C49 C48 H48 119.7 . .
C48 C49 C44 121.1(8) . .
C48 C49 H49 119.5 . .
C44 C49 H49 119.5 . .
O17 C50 O16 125.8(7) 3_676 .
O17 C50 C44 117.9(7) 3_676 .
O16 C50 C44 116.4(7) . .

loop_
_geom_bond_atom_site_label_1
_geom_bond_atom_site_label_2
_geom_bond_distance
_geom_bond_site_symmetry_2
Gd1 O15 2.312(5) .
Gd1 O7 2.343(5) .
Gd1 O16 2.348(6) .
Gd1 O17 2.372(5) .
Gd1 O3 2.372(5) .
Gd1 O14 2.375(5) .
Gd1 O13 2.407(5) .
Gd1 O15 2.899(5) 3_676
Gd1 Gd1 3.9917(9) 3_676
Fe1 O3 1.938(6) .
Fe1 O7 1.965(5) .
Fe1 O6 1.993(6) .
Fe1 O12 2.001(5) .
Fe1 O2 2.015(6) .
Fe1 O10 2.101(6) .
Fe2 O5 1.944(7) .
Fe2 N6 1.964(12) .
Fe2 O9 2.008(7) .
Fe2 O6 2.020(5) .
Fe2 N2 2.119(7) .
Fe2 O10 2.123(6) .
Fe3 O1' 1.826(12) .
Fe3 O2 2.006(7) .
Fe3 O9 2.011(8) .
Fe3 N3 2.017(9) .
Fe3 O1 2.106(14) .
Fe3 O10 2.125(6) .
Fe3 N1 2.156(11) .
Na1 O11 2.166(16) .
Na1 O5 2.209(10) .
Na1 O1 2.299(19) .
Na1 O4 2.36(2) .
Na1 O8 2.37(2) .
Na1 O9 2.785(10) .
Na1' O11' 2.26(4) .
Na1' O1' 2.333(19) .
Na1' O4' 2.40(2) .
Na1' O9 2.615(13) .
Na1' O5 2.628(15) .
Na1' O8' 2.67(2) .
O1 C1 1.358(16) .
O1' C1' 1.348(14) .
O2 C10 1.417(13) .
O3 C9 1.414(11) .
O4 C13 1.40(3) .
O4 C6 1.41(2) .
O4' C6' 1.36(2) .
O4' C13' 1.45(3) .
O5 C14 1.347(13) .
O6 C22 1.450(10) .
O7 C23 1.431(9) .
O8 C26 1.40(3) .
O8 C19 1.421(10) .
O8' C19 1.467(10) .
O8' C26' 1.49(2) .
O9 C27 1.438(12) .
O10 C28 1.429(10) .
O11 C29 1.50(2) .
O11' C29' 1.75(7) .
O12 C36 1.283(9) .
O13 C36 1.267(9) .
O14 C43 1.254(9) .
O15 C43 1.275(9) 3_676
O15 Gd1 2.899(5) 3_676
O16 C50 1.267(9) .
O17 C50 1.262(9) 3_676
N1 C7' 1.352(9) .
N1 C8 1.456(16) .
N1 C7 1.528(5) .
N2 C20 1.280(11) .
N2 C21 1.495(10) .
N3 N4 1.343(14) .
N3 N4' 1.404(14) .
N4 N5 1.280(15) .
N4' N5' 1.294(15) .
N6 N7 1.036(14) .
N7 N8 1.257(15) .
C1 C2 1.3900 .
C1 C6 1.3900 .
C2 C3 1.3900 .
C2 C7 1.5501 .
C3 C4 1.3900 .
C3 H3 0.9300 .
C4 C5 1.3900 .
C4 H4 0.9300 .
C5 C6 1.3900 .
C5 H5 0.9300 .
C7 H7 0.9300 .
C1' C2' 1.3900 .
C1' C6' 1.3900 .
C2' C3' 1.3900 .
C2' C7' 1.4152 .
C3' C4' 1.3900 .
C3' H3' 0.9300 .
C4' C5' 1.3900 .
C4' H4' 0.9300 .
C5' C6' 1.3900 .
C5' H5' 0.9300 .
C7' H7' 0.9300 .
C8 C9 1.498(13) .
C8 C10 1.502(14) .
C8 C11 1.549(18) .
C9 H9A 0.9700 .
C9 H9B 0.9700 .
C10 H10A 0.9700 .
C10 H10B 0.9700 .
C11 C12 1.488(19) .
C11 H11A 0.9700 .
C11 H11B 0.9700 .
C12 H12A 0.9600 .
C12 H12B 0.9600 .
C12 H12C 0.9600 .
C13 H13A 0.9600 .
C13 H13B 0.9600 .
C13 H13C 0.9600 .
C13' H13D 0.9600 .
C13' H13E 0.9600 .
C13' H13F 0.9600 .
C14 C15 1.387(15) .
C14 C19 1.401(15) .
C15 C16 1.378(14) .
C15 C20 1.445(12) .
C16 C17 1.358(16) .
C16 H16 0.9300 .
C17 C18 1.337(18) .
C17 H17 0.9300 .
C18 C19 1.351(17) .
C18 H18 0.9300 .
C20 H20 0.9300 .
C21 C22 1.521(11) .
C21 C23 1.534(10) .
C21 C24 1.552(12) .
C22 H22A 0.9700 .
C22 H22B 0.9700 .
C23 H23A 0.9700 .
C23 H23B 0.9700 .
C24 C25 1.527(12) .
C24 H24A 0.9700 .
C24 H24B 0.9700 .
C25 H25A 0.9600 .
C25 H25B 0.9600 .
C25 H25C 0.9600 .
C26 H26G 0.9600 .
C26 H26H 0.9600 .
C26 H26I 0.9600 .
C26' H26D 0.9600 .
C26' H26E 0.9600 .
C26' H26F 0.9600 .
C27 H27A 0.9600 .
C27 H27B 0.9600 .
C27 H27C 0.9600 .
C28 H28A 0.9600 .
C28 H28B 0.9600 .
C28 H28C 0.9600 .
C30 C31 1.3900 .
C30 C35 1.3900 .
C30 C36 1.475(9) .
C31 C32 1.3900 .
C31 H31 0.9300 .
C32 C33 1.3900 .
C32 H32 0.9300 .
C33 C34 1.3900 .
C33 H33 0.9300 .
C34 C35 1.3900 .
C34 H34 0.9300 .
C35 H35 0.9300 .
C37 C38 1.378(12) .
C37 C42 1.399(11) .
C37 C43 1.480(11) .
C38 C39 1.371(13) .
C38 H38 0.9300 .
C39 C40 1.397(15) .
C39 H39 0.9300 .
C40 C41 1.372(15) .
C40 H40 0.9300 .
C41 C42 1.400(13) .
C41 H41 0.9300 .
C42 H42 0.9300 .
C43 O15 1.275(9) 3_676
C44 C45 1.374(12) .
C44 C49 1.388(12) .
C44 C50 1.496(12) .
C45 C46 1.401(14) .
C45 H45 0.9300 .
C46 C47 1.381(15) .
C46 H46 0.9300 .
C47 C48 1.363(15) .
C47 H47 0.9300 .
C48 C49 1.380(14) .
C48 H48 0.9300 .
C49 H49 0.9300 .
C50 O17 1.262(9) 3_676
